data_4087647
loop_
_publ_author_name
'Zhou, Enwei'
'Ren, Wenshan'
'Hou, Guohua'
'Zi, Guofu'
'Fang, De-Cai'
'Walter, Marc D.'

_publ_section_title
;
 Small Molecule Activation Mediated by a Thorium Terminal Imido
 Metallocene
;
_journal_issue 14
_journal_name_full Organometallics
_journal_page_first 3637
_journal_paper_doi 10.1021/acs.organomet.5b00454
_journal_volume 34
_journal_year 2015
_chemical_formula_moiety 'C41 H65 N Se2 Th'
_chemical_formula_sum 'C41 H65 N Se2 Th'
_chemical_formula_weight 961.90
_space_group_crystal_system monoclinic
_space_group_IT_number 14
_space_group_name_Hall '-P 2yn'
_space_group_name_H-M_alt 'P 1 21/n 1'
_atom_sites_solution_hydrogens geom
_audit_creation_method SHELXL-97
_cell_angle_alpha 90
_cell_angle_beta 107.163(6)
_cell_angle_gamma 90
_cell_formula_units_Z 4
_cell_length_a 12.607(4)
_cell_length_b 17.765(6)
_cell_length_c 18.883(6)
_cell_measurement_reflns_used 5421
_cell_measurement_temperature 100(2)
_cell_measurement_theta_max 27.34
_cell_measurement_theta_min 2.26
_cell_volume 4041(2)
_computing_cell_refinement 'Bruker SAINT'
_computing_data_collection 'Bruker APEX2'
_computing_data_reduction 'Bruker SAINT'
_computing_molecular_graphics 'Bruker SHELXTL'
_computing_publication_material 'Bruker SHELXTL'
_computing_structure_refinement 'SHELXL-97 (Sheldrick, 2008)'
_computing_structure_solution 'SHELXS-97 (Sheldrick, 2008)'
_diffrn_ambient_temperature 100(2)
_diffrn_measured_fraction_theta_full 1.000
_diffrn_measured_fraction_theta_max 0.997
_diffrn_measurement_device_type 'Bruker APEX-II CCD'
_diffrn_measurement_method '\f and \w scans'
_diffrn_radiation_type MoK\a
_diffrn_radiation_wavelength 0.71073
_diffrn_reflns_av_R_equivalents 0.0590
_diffrn_reflns_av_unetI/netI 0.0686
_diffrn_reflns_Laue_measured_fraction_full 1.000
_diffrn_reflns_Laue_measured_fraction_max 0.997
_diffrn_reflns_limit_h_max 16
_diffrn_reflns_limit_h_min -12
_diffrn_reflns_limit_k_max 23
_diffrn_reflns_limit_k_min -21
_diffrn_reflns_limit_l_max 23
_diffrn_reflns_limit_l_min -24
_diffrn_reflns_number 26968
_diffrn_reflns_point_group_measured_fraction_full 1.000
_diffrn_reflns_point_group_measured_fraction_max 0.997
_diffrn_reflns_theta_full 25.242
_diffrn_reflns_theta_max 27.605
_diffrn_reflns_theta_min 1.609
_exptl_absorpt_coefficient_mu 5.519
_exptl_absorpt_correction_T_max 0.75
_exptl_absorpt_correction_T_min 0.42
_exptl_absorpt_correction_type multi-scan
_exptl_absorpt_process_details SADABS
_exptl_crystal_colour orange
_exptl_crystal_density_diffrn 1.581
_exptl_crystal_description block
_exptl_crystal_F_000 1904
_exptl_crystal_size_max 0.300
_exptl_crystal_size_mid 0.280
_exptl_crystal_size_min 0.250
_refine_diff_density_max 3.454
_refine_diff_density_min -1.255
_refine_diff_density_rms 0.180
_refine_ls_extinction_method none
_refine_ls_goodness_of_fit_ref 1.035
_refine_ls_hydrogen_treatment constr
_refine_ls_matrix_type full
_refine_ls_number_parameters 425
_refine_ls_number_reflns 9359
_refine_ls_number_restraints 0
_refine_ls_restrained_S_all 1.035
_refine_ls_R_factor_all 0.0585
_refine_ls_R_factor_gt 0.0417
_refine_ls_shift/su_max 0.001
_refine_ls_shift/su_mean 0.000
_refine_ls_structure_factor_coef Fsqd
_refine_ls_weighting_details 'w=1/[\s^2^(Fo^2^)+(0.0449P)^2^+4.2421P] where P=(Fo^2^+2Fc^2^)/3'
_refine_ls_weighting_scheme calc
_refine_ls_wR_factor_gt 0.0969
_refine_ls_wR_factor_ref 0.1039
_reflns_Friedel_coverage 0.000
_reflns_number_gt 7497
_reflns_number_total 9359
_reflns_threshold_expression 'I > 2\s(I)'
_cod_data_source_file om5b00454_si_003.cif
_cod_data_source_block compound9
_cod_depositor_comments
;
The following automatic conversions were performed:

data item '_exptl_absorpt_correction_type' value 'Multi-scan' was
changed to 'multi-scan' in accordance with the
/home/saulius/struct/COD-crude-data/automatic-downloads/DataCite-retrospective/ACS/depositions/lib/dictionaries/cif_core.dic
dictionary named 'cif_core.dic' version 2.4.2 last updated on
2011-04-26.

Automatic conversion script
Id: cif_fix_values 6909 2019-04-08 15:41:33Z antanas 
;
_cod_original_sg_symbol_H-M 'P 21/n'
_cod_database_code 4087647
_shelx_space_group_comment
; 
The symmetry employed for this shelxl refinement is uniquely defined 
by the following loop, which should always be used as a source of 
symmetry information in preference to the above space-group names. 
They are only intended as comments. 
;
_shelx_estimated_absorpt_t_min 0.288
_shelx_estimated_absorpt_t_max 0.339

loop_
_space_group_symop_operation_xyz
'x, y, z'
'-x+1/2, y+1/2, -z+1/2'
'-x, -y, -z'
'x-1/2, -y-1/2, z-1/2'

loop_
_atom_site_label
_atom_site_type_symbol
_atom_site_fract_x
_atom_site_fract_y
_atom_site_fract_z
_atom_site_U_iso_or_equiv
_atom_site_adp_type
_atom_site_occupancy
_atom_site_site_symmetry_order
_atom_site_calc_flag
_atom_site_refinement_flags_posn
_atom_site_refinement_flags_adp
C1 C 0.2027(4) 0.1495(3) 0.1112(3) 0.0104(10) Uani 1 1 d . .
C2 C 0.3027(4) 0.1064(3) 0.1162(3) 0.0126(11) Uani 1 1 d . .
C3 C 0.3769(4) 0.1218(3) 0.1883(3) 0.0124(11) Uani 1 1 d . .
H3 H 0.4504 0.1028 0.2065 0.015 Uiso 1 1 calc R U
C4 C 0.3256(4) 0.1690(3) 0.2284(3) 0.0115(10) Uani 1 1 d . .
C5 C 0.2219(4) 0.1879(3) 0.1791(3) 0.0112(10) Uani 1 1 d . .
H5 H 0.1712 0.2222 0.1900 0.013 Uiso 1 1 calc R U
C6 C 0.0824(4) 0.1448(3) 0.0595(3) 0.0135(11) Uani 1 1 d . .
C7 C 0.0245(4) 0.2220(3) 0.0545(3) 0.0168(12) Uani 1 1 d . .
H7A H 0.0610 0.2582 0.0303 0.025 Uiso 1 1 calc R U
H7B H 0.0293 0.2397 0.1045 0.025 Uiso 1 1 calc R U
H7C H -0.0537 0.2170 0.0255 0.025 Uiso 1 1 calc R U
C8 C 0.0611(4) 0.1184(3) -0.0208(3) 0.0213(13) Uani 1 1 d . .
H8A H 0.0962 0.1534 -0.0471 0.032 Uiso 1 1 calc R U
H8B H -0.0190 0.1168 -0.0454 0.032 Uiso 1 1 calc R U
H8C H 0.0926 0.0680 -0.0211 0.032 Uiso 1 1 calc R U
C9 C 0.0222(4) 0.0899(3) 0.0981(3) 0.0211(12) Uani 1 1 d . .
H9A H -0.0564 0.0868 0.0695 0.032 Uiso 1 1 calc R U
H9B H 0.0288 0.1081 0.1482 0.032 Uiso 1 1 calc R U
H9C H 0.0561 0.0399 0.1010 0.032 Uiso 1 1 calc R U
C10 C 0.3303(4) 0.0436(3) 0.0679(3) 0.0173(12) Uani 1 1 d . .
C11 C 0.3222(5) 0.0697(4) -0.0120(3) 0.0257(14) Uani 1 1 d . .
H11A H 0.3384 0.0271 -0.0401 0.039 Uiso 1 1 calc R U
H11B H 0.3759 0.1101 -0.0099 0.039 Uiso 1 1 calc R U
H11C H 0.2470 0.0882 -0.0363 0.039 Uiso 1 1 calc R U
C12 C 0.2547(5) -0.0241(3) 0.0683(3) 0.0223(13) Uani 1 1 d . .
H12A H 0.2738 -0.0656 0.0401 0.033 Uiso 1 1 calc R U
H12B H 0.1771 -0.0096 0.0456 0.033 Uiso 1 1 calc R U
H12C H 0.2650 -0.0403 0.1195 0.033 Uiso 1 1 calc R U
C13 C 0.4491(4) 0.0154(3) 0.1009(3) 0.0235(13) Uani 1 1 d . .
H13A H 0.4564 -0.0086 0.1488 0.035 Uiso 1 1 calc R U
H13B H 0.5007 0.0580 0.1079 0.035 Uiso 1 1 calc R U
H13C H 0.4665 -0.0212 0.0672 0.035 Uiso 1 1 calc R U
C14 C 0.3578(4) 0.1740(3) 0.3132(3) 0.0143(11) Uani 1 1 d . .
C15 C 0.3149(5) 0.1004(3) 0.3389(3) 0.0210(12) Uani 1 1 d . .
H15A H 0.2340 0.0978 0.3181 0.032 Uiso 1 1 calc R U
H15B H 0.3347 0.0998 0.3931 0.032 Uiso 1 1 calc R U
H15C H 0.3488 0.0571 0.3218 0.032 Uiso 1 1 calc R U
C16 C 0.4847(4) 0.1769(3) 0.3494(3) 0.0215(13) Uani 1 1 d . .
H16A H 0.5199 0.1364 0.3292 0.032 Uiso 1 1 calc R U
H16B H 0.5014 0.1704 0.4031 0.032 Uiso 1 1 calc R U
H16C H 0.5132 0.2256 0.3388 0.032 Uiso 1 1 calc R U
C17 C 0.3042(5) 0.2405(3) 0.3398(3) 0.0191(12) Uani 1 1 d . .
H17A H 0.3248 0.2871 0.3195 0.029 Uiso 1 1 calc R U
H17B H 0.3299 0.2425 0.3941 0.029 Uiso 1 1 calc R U
H17C H 0.2233 0.2346 0.3230 0.029 Uiso 1 1 calc R U
C18 C 0.5830(4) 0.3006(3) 0.0886(3) 0.0154(11) Uani 1 1 d . .
C19 C 0.6201(4) 0.2551(3) 0.1533(3) 0.0141(11) Uani 1 1 d . .
C20 C 0.5897(4) 0.2929(3) 0.2108(3) 0.0131(10) Uani 1 1 d . .
H20 H 0.5996 0.2732 0.2590 0.016 Uiso 1 1 calc R U
C21 C 0.5429(4) 0.3636(3) 0.1862(3) 0.0137(11) Uani 1 1 d . .
C22 C 0.5378(4) 0.3671(3) 0.1107(3) 0.0148(11) Uani 1 1 d . .
H22 H 0.5082 0.4083 0.0788 0.018 Uiso 1 1 calc R U
C23 C 0.6033(5) 0.2987(4) 0.0120(3) 0.0225(13) Uani 1 1 d . .
C24 C 0.7262(5) 0.3115(4) 0.0216(3) 0.0274(14) Uani 1 1 d . .
H24A H 0.7696 0.2708 0.0517 0.041 Uiso 1 1 calc R U
H24B H 0.7492 0.3598 0.0464 0.041 Uiso 1 1 calc R U
H24C H 0.7390 0.3120 -0.0271 0.041 Uiso 1 1 calc R U
C25 C 0.5423(5) 0.3638(4) -0.0383(3) 0.0301(15) Uani 1 1 d . .
H25A H 0.5709 0.4121 -0.0156 0.045 Uiso 1 1 calc R U
H25B H 0.4626 0.3605 -0.0443 0.045 Uiso 1 1 calc R U
H25C H 0.5550 0.3598 -0.0870 0.045 Uiso 1 1 calc R U
C26 C 0.5620(5) 0.2263(4) -0.0330(3) 0.0299(15) Uani 1 1 d . .
H26A H 0.5870 0.2260 -0.0774 0.045 Uiso 1 1 calc R U
H26B H 0.4807 0.2247 -0.0475 0.045 Uiso 1 1 calc R U
H26C H 0.5921 0.1822 -0.0025 0.045 Uiso 1 1 calc R U
C27 C 0.7113(4) 0.1923(3) 0.1776(3) 0.0174(12) Uani 1 1 d . .
C28 C 0.7221(5) 0.1388(3) 0.1169(3) 0.0256(14) Uani 1 1 d . .
H28A H 0.7354 0.1678 0.0763 0.038 Uiso 1 1 calc R U
H28B H 0.6534 0.1097 0.0983 0.038 Uiso 1 1 calc R U
H28C H 0.7844 0.1044 0.1373 0.038 Uiso 1 1 calc R U
C29 C 0.6933(5) 0.1436(3) 0.2402(3) 0.0247(13) Uani 1 1 d . .
H29A H 0.6216 0.1178 0.2227 0.037 Uiso 1 1 calc R U
H29B H 0.6940 0.1757 0.2826 0.037 Uiso 1 1 calc R U
H29C H 0.7529 0.1062 0.2554 0.037 Uiso 1 1 calc R U
C30 C 0.8228(5) 0.2340(3) 0.2093(4) 0.0295(15) Uani 1 1 d . .
H30A H 0.8834 0.1972 0.2230 0.044 Uiso 1 1 calc R U
H30B H 0.8211 0.2627 0.2532 0.044 Uiso 1 1 calc R U
H30C H 0.8346 0.2684 0.1717 0.044 Uiso 1 1 calc R U
C31 C 0.5214(4) 0.4271(3) 0.2351(3) 0.0151(11) Uani 1 1 d . .
C32 C 0.4418(5) 0.4021(4) 0.2769(3) 0.0257(14) Uani 1 1 d . .
H32A H 0.3679 0.3942 0.2418 0.039 Uiso 1 1 calc R U
H32B H 0.4376 0.4410 0.3128 0.039 Uiso 1 1 calc R U
H32C H 0.4683 0.3549 0.3031 0.039 Uiso 1 1 calc R U
C33 C 0.6324(5) 0.4471(4) 0.2923(3) 0.0296(15) Uani 1 1 d . .
H33A H 0.6203 0.4866 0.3254 0.044 Uiso 1 1 calc R U
H33B H 0.6847 0.4651 0.2667 0.044 Uiso 1 1 calc R U
H33C H 0.6630 0.4023 0.3215 0.044 Uiso 1 1 calc R U
C34 C 0.4768(6) 0.4973(3) 0.1895(4) 0.0346(17) Uani 1 1 d . .
H34A H 0.4055 0.4856 0.1530 0.052 Uiso 1 1 calc R U
H34B H 0.5299 0.5139 0.1639 0.052 Uiso 1 1 calc R U
H34C H 0.4663 0.5374 0.2225 0.052 Uiso 1 1 calc R U
C35 C 0.1418(4) 0.3837(3) 0.1216(3) 0.0162(11) Uani 1 1 d . .
C36 C 0.1330(4) 0.3735(3) 0.1932(3) 0.0198(12) Uani 1 1 d . .
H36 H 0.1921 0.3500 0.2299 0.024 Uiso 1 1 calc R U
C37 C 0.0396(5) 0.3969(3) 0.2115(3) 0.0227(13) Uani 1 1 d . .
H37 H 0.0357 0.3894 0.2605 0.027 Uiso 1 1 calc R U
C38 C -0.0486(5) 0.4314(3) 0.1593(4) 0.0247(13) Uani 1 1 d . .
C39 C -0.0395(5) 0.4420(3) 0.0893(4) 0.0238(13) Uani 1 1 d . .
H39 H -0.0983 0.4664 0.0533 0.029 Uiso 1 1 calc R U
C40 C 0.0530(4) 0.4183(3) 0.0690(3) 0.0194(12) Uani 1 1 d . .
H40 H 0.0557 0.4255 0.0197 0.023 Uiso 1 1 calc R U
C41 C -0.1505(5) 0.4568(4) 0.1793(4) 0.0325(16) Uani 1 1 d . .
H41A H -0.1833 0.5004 0.1490 0.049 Uiso 1 1 calc R U
H41B H -0.1296 0.4706 0.2318 0.049 Uiso 1 1 calc R U
H41C H -0.2048 0.4157 0.1700 0.049 Uiso 1 1 calc R U
N1 N 0.2392(4) 0.3555(3) 0.1074(3) 0.0188(10) Uani 1 1 d . .
Se1 Se 0.26146(5) 0.26449(4) -0.03930(3) 0.02140(14) Uani 1 1 d . .
Se2 Se 0.26144(5) 0.38390(3) 0.01640(3) 0.02151(14) Uani 1 1 d . .
Th1 Th 0.37274(2) 0.26254(2) 0.11915(2) 0.01170(7) Uani 1 1 d . .

loop_
_atom_site_aniso_label
_atom_site_aniso_U_11
_atom_site_aniso_U_22
_atom_site_aniso_U_33
_atom_site_aniso_U_23
_atom_site_aniso_U_13
_atom_site_aniso_U_12
C1 0.009(2) 0.013(3) 0.010(2) -0.0031(19) 0.0027(19) -0.0025(19)
C2 0.014(3) 0.014(3) 0.010(2) -0.002(2) 0.003(2) 0.001(2)
C3 0.008(2) 0.015(3) 0.013(3) 0.000(2) 0.0016(19) 0.0010(19)
C4 0.011(2) 0.017(3) 0.005(2) 0.0005(19) -0.0004(19) -0.006(2)
C5 0.009(2) 0.014(3) 0.012(3) 0.001(2) 0.0041(19) 0.0007(19)
C6 0.011(3) 0.017(3) 0.010(2) -0.001(2) -0.0016(19) -0.001(2)
C7 0.013(3) 0.016(3) 0.017(3) -0.006(2) -0.002(2) -0.001(2)
C8 0.015(3) 0.028(3) 0.017(3) -0.004(2) -0.001(2) 0.001(2)
C9 0.018(3) 0.024(3) 0.021(3) 0.001(2) 0.005(2) -0.002(2)
C10 0.014(3) 0.019(3) 0.019(3) -0.004(2) 0.004(2) 0.004(2)
C11 0.027(3) 0.033(4) 0.017(3) -0.011(3) 0.007(2) 0.009(3)
C12 0.023(3) 0.014(3) 0.029(3) -0.008(2) 0.006(2) 0.002(2)
C13 0.019(3) 0.030(4) 0.023(3) -0.005(3) 0.009(2) 0.008(2)
C14 0.014(3) 0.023(3) 0.006(2) 0.003(2) 0.0026(19) 0.000(2)
C15 0.025(3) 0.023(3) 0.015(3) 0.004(2) 0.007(2) 0.001(2)
C16 0.020(3) 0.031(4) 0.011(3) -0.002(2) 0.001(2) -0.004(2)
C17 0.022(3) 0.026(3) 0.012(3) -0.003(2) 0.009(2) -0.005(2)
C18 0.009(3) 0.019(3) 0.021(3) -0.004(2) 0.009(2) -0.004(2)
C19 0.008(2) 0.015(3) 0.021(3) -0.004(2) 0.007(2) -0.0038(19)
C20 0.009(2) 0.011(3) 0.019(3) 0.002(2) 0.005(2) -0.003(2)
C21 0.013(3) 0.013(3) 0.018(3) -0.003(2) 0.007(2) -0.004(2)
C22 0.013(3) 0.014(3) 0.018(3) 0.001(2) 0.006(2) -0.002(2)
C23 0.021(3) 0.029(4) 0.019(3) -0.004(2) 0.010(2) -0.003(2)
C24 0.026(3) 0.037(4) 0.027(3) -0.005(3) 0.020(3) -0.005(3)
C25 0.036(4) 0.040(4) 0.017(3) 0.005(3) 0.014(3) 0.000(3)
C26 0.029(4) 0.040(4) 0.025(3) -0.010(3) 0.016(3) 0.000(3)
C27 0.010(3) 0.017(3) 0.028(3) -0.002(2) 0.009(2) 0.004(2)
C28 0.027(3) 0.012(3) 0.041(4) 0.002(3) 0.015(3) 0.009(2)
C29 0.019(3) 0.022(3) 0.032(3) 0.006(3) 0.007(3) 0.007(2)
C30 0.015(3) 0.020(3) 0.051(4) 0.000(3) 0.006(3) 0.003(2)
C31 0.016(3) 0.012(3) 0.018(3) -0.004(2) 0.007(2) 0.004(2)
C32 0.025(3) 0.033(4) 0.022(3) -0.010(3) 0.011(2) -0.001(3)
C33 0.024(3) 0.031(4) 0.036(4) -0.013(3) 0.013(3) -0.009(3)
C34 0.063(5) 0.013(3) 0.030(4) 0.003(3) 0.017(3) 0.019(3)
C35 0.017(3) 0.010(3) 0.021(3) -0.002(2) 0.006(2) 0.000(2)
C36 0.014(3) 0.021(3) 0.024(3) -0.004(2) 0.005(2) 0.000(2)
C37 0.023(3) 0.018(3) 0.032(3) -0.005(2) 0.015(3) -0.003(2)
C38 0.020(3) 0.016(3) 0.041(4) -0.009(3) 0.013(3) -0.002(2)
C39 0.015(3) 0.015(3) 0.040(4) -0.001(3) 0.005(3) 0.002(2)
C40 0.021(3) 0.014(3) 0.023(3) 0.000(2) 0.007(2) -0.001(2)
C41 0.020(3) 0.033(4) 0.047(4) -0.016(3) 0.013(3) 0.002(3)
N1 0.019(2) 0.017(3) 0.025(3) -0.001(2) 0.016(2) 0.0000(19)
Se1 0.0175(3) 0.0328(3) 0.0133(3) 0.0024(2) 0.0034(2) 0.0013(2)
Se2 0.0190(3) 0.0238(3) 0.0227(3) 0.0088(2) 0.0077(2) 0.0051(2)
Th1 0.00958(10) 0.01489(11) 0.01146(10) 0.00063(8) 0.00439(7) -0.00039(8)

loop_
_atom_type_symbol
_atom_type_description
_atom_type_scat_dispersion_real
_atom_type_scat_dispersion_imag
_atom_type_scat_source
C C 0.0033 0.0016 'International Tables Vol C Tables 4.2.6.8 and 6.1.1.4'
H H 0.0000 0.0000 'International Tables Vol C Tables 4.2.6.8 and 6.1.1.4'
N N 0.0061 0.0033 'International Tables Vol C Tables 4.2.6.8 and 6.1.1.4'
Se Se -0.0929 2.2259 'International Tables Vol C Tables 4.2.6.8 and 6.1.1.4'
Th Th -7.2400 8.8979 'International Tables Vol C Tables 4.2.6.8 and 6.1.1.4'

loop_
_geom_angle_atom_site_label_1
_geom_angle_atom_site_label_2
_geom_angle_atom_site_label_3
_geom_angle
C5 C1 C2 106.4(4)
C5 C1 C6 118.4(4)
C2 C1 C6 133.2(4)
C5 C1 Th1 72.0(3)
C2 C1 Th1 75.4(3)
C6 C1 Th1 129.8(3)
C3 C2 C1 105.8(4)
C3 C2 C10 120.1(4)
C1 C2 C10 133.1(4)
C3 C2 Th1 72.0(3)
C1 C2 Th1 75.7(3)
C10 C2 Th1 125.5(3)
C4 C3 C2 110.5(4)
C4 C3 Th1 76.8(3)
C2 C3 Th1 79.1(3)
C4 C3 H3 124.8
C2 C3 H3 124.8
Th1 C3 H3 111.5
C5 C4 C3 105.6(4)
C5 C4 C14 126.0(5)
C3 C4 C14 125.0(4)
C5 C4 Th1 74.4(3)
C3 C4 Th1 74.3(3)
C14 C4 Th1 132.5(3)
C4 C5 C1 111.4(4)
C4 C5 Th1 76.9(3)
C1 C5 Th1 79.5(3)
C4 C5 H5 124.3
C1 C5 H5 124.3
Th1 C5 H5 111.3
C8 C6 C7 105.7(4)
C8 C6 C1 119.6(4)
C7 C6 C1 110.5(4)
C8 C6 C9 107.8(4)
C7 C6 C9 107.5(4)
C1 C6 C9 105.2(4)
C6 C7 H7A 109.5
C6 C7 H7B 109.5
H7A C7 H7B 109.5
C6 C7 H7C 109.5
H7A C7 H7C 109.5
H7B C7 H7C 109.5
C6 C8 H8A 109.5
C6 C8 H8B 109.5
H8A C8 H8B 109.5
C6 C8 H8C 109.5
H8A C8 H8C 109.5
H8B C8 H8C 109.5
C6 C9 H9A 109.5
C6 C9 H9B 109.5
H9A C9 H9B 109.5
C6 C9 H9C 109.5
H9A C9 H9C 109.5
H9B C9 H9C 109.5
C13 C10 C12 106.0(5)
C13 C10 C2 111.1(4)
C12 C10 C2 108.3(4)
C13 C10 C11 105.7(4)
C12 C10 C11 112.1(5)
C2 C10 C11 113.4(5)
C10 C11 H11A 109.5
C10 C11 H11B 109.5
H11A C11 H11B 109.5
C10 C11 H11C 109.5
H11A C11 H11C 109.5
H11B C11 H11C 109.5
C10 C12 H12A 109.5
C10 C12 H12B 109.5
H12A C12 H12B 109.5
C10 C12 H12C 109.5
H12A C12 H12C 109.5
H12B C12 H12C 109.5
C10 C13 H13A 109.5
C10 C13 H13B 109.5
H13A C13 H13B 109.5
C10 C13 H13C 109.5
H13A C13 H13C 109.5
H13B C13 H13C 109.5
C17 C14 C4 112.6(4)
C17 C14 C16 109.4(4)
C4 C14 C16 112.6(4)
C17 C14 C15 108.8(4)
C4 C14 C15 105.6(4)
C16 C14 C15 107.6(4)
C14 C15 H15A 109.5
C14 C15 H15B 109.5
H15A C15 H15B 109.5
C14 C15 H15C 109.5
H15A C15 H15C 109.5
H15B C15 H15C 109.5
C14 C16 H16A 109.5
C14 C16 H16B 109.5
H16A C16 H16B 109.5
C14 C16 H16C 109.5
H16A C16 H16C 109.5
H16B C16 H16C 109.5
C14 C17 H17A 109.5
C14 C17 H17B 109.5
H17A C17 H17B 109.5
C14 C17 H17C 109.5
H17A C17 H17C 109.5
H17B C17 H17C 109.5
C19 C18 C22 106.2(5)
C19 C18 C23 133.5(5)
C22 C18 C23 118.9(5)
C19 C18 Th1 77.8(3)
C22 C18 Th1 70.9(3)
C23 C18 Th1 125.8(3)
C20 C19 C18 107.0(5)
C20 C19 C27 116.9(5)
C18 C19 C27 132.9(5)
C20 C19 Th1 69.2(3)
C18 C19 Th1 74.5(3)
C27 C19 Th1 136.1(3)
C21 C20 C19 110.6(5)
C21 C20 Th1 74.5(3)
C19 C20 Th1 82.7(3)
C21 C20 H20 124.7
C19 C20 H20 124.7
Th1 C20 H20 110.3
C20 C21 C22 105.3(5)
C20 C21 C31 126.2(5)
C22 C21 C31 127.8(5)
C20 C21 Th1 76.5(3)
C22 C21 Th1 76.8(3)
C31 C21 Th1 119.8(3)
C21 C22 C18 110.8(5)
C21 C22 Th1 74.2(3)
C18 C22 Th1 80.6(3)
C21 C22 H22 124.6
C18 C22 H22 124.6
Th1 C22 H22 112.5
C24 C23 C18 109.3(4)
C24 C23 C26 110.8(5)
C18 C23 C26 114.3(5)
C24 C23 C25 105.4(5)
C18 C23 C25 111.7(5)
C26 C23 C25 105.0(5)
C23 C24 H24A 109.5
C23 C24 H24B 109.5
H24A C24 H24B 109.5
C23 C24 H24C 109.5
H24A C24 H24C 109.5
H24B C24 H24C 109.5
C23 C25 H25A 109.5
C23 C25 H25B 109.5
H25A C25 H25B 109.5
C23 C25 H25C 109.5
H25A C25 H25C 109.5
H25B C25 H25C 109.5
C23 C26 H26A 109.5
C23 C26 H26B 109.5
H26A C26 H26B 109.5
C23 C26 H26C 109.5
H26A C26 H26C 109.5
H26B C26 H26C 109.5
C28 C27 C29 107.0(5)
C28 C27 C30 108.5(5)
C29 C27 C30 107.2(5)
C28 C27 C19 116.4(5)
C29 C27 C19 111.3(4)
C30 C27 C19 106.1(4)
C27 C28 H28A 109.5
C27 C28 H28B 109.5
H28A C28 H28B 109.5
C27 C28 H28C 109.5
H28A C28 H28C 109.5
H28B C28 H28C 109.5
C27 C29 H29A 109.5
C27 C29 H29B 109.5
H29A C29 H29B 109.5
C27 C29 H29C 109.5
H29A C29 H29C 109.5
H29B C29 H29C 109.5
C27 C30 H30A 109.5
C27 C30 H30B 109.5
H30A C30 H30B 109.5
C27 C30 H30C 109.5
H30A C30 H30C 109.5
H30B C30 H30C 109.5
C32 C31 C34 110.0(5)
C32 C31 C21 111.1(5)
C34 C31 C21 111.4(5)
C32 C31 C33 107.8(5)
C34 C31 C33 108.4(5)
C21 C31 C33 108.0(4)
C31 C32 H32A 109.5
C31 C32 H32B 109.5
H32A C32 H32B 109.5
C31 C32 H32C 109.5
H32A C32 H32C 109.5
H32B C32 H32C 109.5
C31 C33 H33A 109.5
C31 C33 H33B 109.5
H33A C33 H33B 109.5
C31 C33 H33C 109.5
H33A C33 H33C 109.5
H33B C33 H33C 109.5
C31 C34 H34A 109.5
C31 C34 H34B 109.5
H34A C34 H34B 109.5
C31 C34 H34C 109.5
H34A C34 H34C 109.5
H34B C34 H34C 109.5
C40 C35 C36 117.9(5)
C40 C35 N1 125.0(5)
C36 C35 N1 117.1(5)
C37 C36 C35 121.1(5)
C37 C36 H36 119.4
C35 C36 H36 119.4
C36 C37 C38 121.1(6)
C36 C37 H37 119.5
C38 C37 H37 119.5
C39 C38 C37 117.8(5)
C39 C38 C41 121.2(6)
C37 C38 C41 121.0(6)
C38 C39 C40 122.5(5)
C38 C39 H39 118.8
C40 C39 H39 118.8
C39 C40 C35 119.7(5)
C39 C40 H40 120.2
C35 C40 H40 120.2
C38 C41 H41A 109.5
C38 C41 H41B 109.5
H41A C41 H41B 109.5
C38 C41 H41C 109.5
H41A C41 H41C 109.5
H41B C41 H41C 109.5
C35 N1 Se2 116.5(4)
C35 N1 Th1 150.9(4)
Se2 N1 Th1 88.76(17)
Se2 Se1 Th1 67.46(2)
N1 Se2 Se1 100.64(14)
N1 Se2 Th1 51.61(14)
Se1 Se2 Th1 64.96(3)
N1 Th1 C21 91.40(16)
N1 Th1 C3 126.15(15)
C21 Th1 C3 116.97(15)
N1 Th1 C5 79.44(15)
C21 Th1 C5 129.75(15)
C3 Th1 C5 46.93(14)
N1 Th1 C20 117.80(16)
C21 Th1 C20 28.98(15)
C3 Th1 C20 90.20(14)
C5 Th1 C20 119.39(14)
N1 Th1 C22 92.98(16)
C21 Th1 C22 29.00(15)
C3 Th1 C22 134.16(15)
C5 Th1 C22 158.04(15)
C20 Th1 C22 46.65(15)
N1 Th1 C4 100.58(15)
C21 Th1 C4 110.06(14)
C3 Th1 C4 28.84(14)
C5 Th1 C4 28.71(13)
C20 Th1 C4 92.24(14)
C22 Th1 C4 137.65(14)
N1 Th1 C2 118.00(15)
C21 Th1 C2 144.01(14)
C3 Th1 C2 28.93(13)
C5 Th1 C2 47.20(14)
C20 Th1 C2 115.33(14)
C22 Th1 C2 148.22(15)
C4 Th1 C2 47.87(14)
N1 Th1 Se1 77.13(11)
C21 Th1 Se1 122.08(11)
C3 Th1 Se1 115.18(10)
C5 Th1 Se1 103.96(10)
C20 Th1 Se1 135.62(11)
C22 Th1 Se1 94.22(11)
C4 Th1 Se1 127.81(9)
C2 Th1 Se1 86.57(10)
N1 Th1 C1 89.06(15)
C21 Th1 C1 157.15(14)
C3 Th1 C1 47.38(14)
C5 Th1 C1 28.41(13)
C20 Th1 C1 136.83(14)
C22 Th1 C1 173.54(14)
C4 Th1 C1 47.60(13)
C2 Th1 C1 28.96(14)
Se1 Th1 C1 80.25(10)
N1 Th1 C18 119.07(16)
C21 Th1 C18 47.80(15)
C3 Th1 C18 113.54(15)
C5 Th1 C18 159.75(15)
C20 Th1 C18 46.58(15)
C22 Th1 C18 28.47(15)
C4 Th1 C18 131.84(15)
C2 Th1 C18 120.01(15)
Se1 Th1 C18 89.13(11)
C1 Th1 C18 146.99(14)
N1 Th1 Se2 39.64(11)
C21 Th1 Se2 88.92(11)
C3 Th1 Se2 152.99(10)
C5 Th1 Se2 111.14(10)
C20 Th1 Se2 116.63(11)
C22 Th1 Se2 72.48(11)
C4 Th1 Se2 137.73(10)
C2 Th1 Se2 126.84(10)
Se1 Th1 Se2 47.58(2)
C1 Th1 Se2 105.62(10)
C18 Th1 Se2 89.11(11)

loop_
_geom_bond_atom_site_label_1
_geom_bond_atom_site_label_2
_geom_bond_distance
C1 C5 1.408(7)
C1 C2 1.454(7)
C1 C6 1.544(6)
C1 Th1 2.910(5)
C2 C3 1.431(7)
C2 C10 1.545(7)
C2 Th1 2.906(5)
C3 C4 1.410(7)
C3 Th1 2.814(5)
C3 H3 0.9500
C4 C5 1.404(6)
C4 C14 1.533(6)
C4 Th1 2.846(5)
C5 Th1 2.815(5)
C5 H5 0.9500
C6 C8 1.533(7)
C6 C7 1.543(7)
C6 C9 1.545(7)
C7 H7A 0.9800
C7 H7B 0.9800
C7 H7C 0.9800
C8 H8A 0.9800
C8 H8B 0.9800
C8 H8C 0.9800
C9 H9A 0.9800
C9 H9B 0.9800
C9 H9C 0.9800
C10 C13 1.527(7)
C10 C12 1.537(8)
C10 C11 1.551(8)
C11 H11A 0.9800
C11 H11B 0.9800
C11 H11C 0.9800
C12 H12A 0.9800
C12 H12B 0.9800
C12 H12C 0.9800
C13 H13A 0.9800
C13 H13B 0.9800
C13 H13C 0.9800
C14 C17 1.518(8)
C14 C16 1.543(7)
C14 C15 1.547(8)
C15 H15A 0.9800
C15 H15B 0.9800
C15 H15C 0.9800
C16 H16A 0.9800
C16 H16B 0.9800
C16 H16C 0.9800
C17 H17A 0.9800
C17 H17B 0.9800
C17 H17C 0.9800
C18 C19 1.424(8)
C18 C22 1.427(7)
C18 C23 1.542(8)
C18 Th1 2.953(5)
C19 C20 1.422(7)
C19 C27 1.570(7)
C19 Th1 2.995(5)
C20 C21 1.406(7)
C20 Th1 2.823(5)
C20 H20 0.9500
C21 C22 1.409(7)
C21 C31 1.532(7)
C21 Th1 2.797(5)
C22 Th1 2.829(5)
C22 H22 0.9500
C23 C24 1.523(8)
C23 C26 1.545(8)
C23 C25 1.549(8)
C24 H24A 0.9800
C24 H24B 0.9800
C24 H24C 0.9800
C25 H25A 0.9800
C25 H25B 0.9800
C25 H25C 0.9800
C26 H26A 0.9800
C26 H26B 0.9800
C26 H26C 0.9800
C27 C28 1.525(8)
C27 C29 1.536(8)
C27 C30 1.545(8)
C28 H28A 0.9800
C28 H28B 0.9800
C28 H28C 0.9800
C29 H29A 0.9800
C29 H29B 0.9800
C29 H29C 0.9800
C30 H30A 0.9800
C30 H30B 0.9800
C30 H30C 0.9800
C31 C32 1.516(8)
C31 C34 1.525(8)
C31 C33 1.537(7)
C32 H32A 0.9800
C32 H32B 0.9800
C32 H32C 0.9800
C33 H33A 0.9800
C33 H33B 0.9800
C33 H33C 0.9800
C34 H34A 0.9800
C34 H34B 0.9800
C34 H34C 0.9800
C35 C40 1.400(7)
C35 C36 1.401(8)
C35 N1 1.423(7)
C36 C37 1.385(8)
C36 H36 0.9500
C37 C38 1.391(8)
C37 H37 0.9500
C38 C39 1.374(9)
C38 C41 1.511(8)
C39 C40 1.396(8)
C39 H39 0.9500
C40 H40 0.9500
C41 H41A 0.9800
C41 H41B 0.9800
C41 H41C 0.9800
N1 Se2 1.890(5)
N1 Th1 2.322(5)
Se1 Se2 2.3678(11)
Se1 Th1 2.9058(11)
Se2 Th1 2.9622(9)
